data_7217567
loop_
_publ_author_name
'Guo, Huadong'
'Guo, Xianmin'
'Zou, Hengye'
'Qi, Yanjuan'
'Chen, Ruizhan'
'Zhao, Lun'
'Liu, Chunming'

_publ_section_title
;
 A series of coordination polymers assembled from
 9,9-dimethylfluorene-2,7-dicarboxylic acid and various flexible
 bis(imidazole) ligands: synthesis, structures and properties
;
_journal_issue 32
_journal_name_full CrystEngComm
_journal_page_first 7459
_journal_paper_doi 10.1039/C4CE00664J
_journal_volume 16
_journal_year 2014
_chemical_formula_moiety 'C43 H38 N4 O9 Zn2'
_chemical_formula_sum 'C43 H38 N4 O9 Zn2'
_chemical_formula_weight 885.51
_chemical_melting_point ?
_chemical_name_systematic
;
 ?
;
_space_group_IT_number 14
_symmetry_cell_setting monoclinic
_symmetry_space_group_name_Hall '-P 2yn'
_symmetry_space_group_name_H-M 'P 1 21/n 1'
_atom_sites_solution_hydrogens geom
_atom_sites_solution_primary direct
_atom_sites_solution_secondary difmap
_audit_creation_method SHELXL-97
_cell_angle_alpha 90.00
_cell_angle_beta 99.253(2)
_cell_angle_gamma 90.00
_cell_formula_units_Z 4
_cell_length_a 9.5048(8)
_cell_length_b 26.132(2)
_cell_length_c 16.8487(14)
_cell_measurement_reflns_used 10081
_cell_measurement_temperature 293(2)
_cell_measurement_theta_max 26.02
_cell_measurement_theta_min 1.61
_cell_volume 4130.4(6)
_computing_cell_refinement 'Bruker SMART'
_computing_data_collection 'Bruker SMART'
_computing_data_reduction 'Bruker SAINT'
_computing_molecular_graphics SHELXP-97
_computing_publication_material SHELXTL
_computing_structure_refinement 'SHELXL-97 (Sheldrick, 1997)'
_computing_structure_solution 'SHELXS-97 (Sheldrick, 1990)'
_diffrn_ambient_temperature 293(2)
_diffrn_detector_area_resol_mean 9.00cm
_diffrn_measured_fraction_theta_full 0.980
_diffrn_measured_fraction_theta_max 0.980
_diffrn_measurement_device_type 'CCD area detector'
_diffrn_measurement_method 'phi and omega scans'
_diffrn_radiation_monochromator graphite
_diffrn_radiation_source 'fine-focus sealed tube'
_diffrn_radiation_type MoK\a
_diffrn_radiation_wavelength 0.71073
_diffrn_reflns_av_R_equivalents 0.0485
_diffrn_reflns_av_sigmaI/netI 0.0695
_diffrn_reflns_limit_h_max 11
_diffrn_reflns_limit_h_min -12
_diffrn_reflns_limit_k_max 33
_diffrn_reflns_limit_k_min -34
_diffrn_reflns_limit_l_max 22
_diffrn_reflns_limit_l_min -19
_diffrn_reflns_number 26237
_diffrn_reflns_theta_full 28.31
_diffrn_reflns_theta_max 28.31
_diffrn_reflns_theta_min 1.45
_diffrn_standards_decay_% none
_diffrn_standards_interval_count none
_diffrn_standards_interval_time none
_diffrn_standards_number none
_exptl_absorpt_coefficient_mu 1.221
_exptl_absorpt_correction_T_max 0.752
_exptl_absorpt_correction_T_min 0.714
_exptl_absorpt_correction_type empirical
_exptl_absorpt_process_details SADABS
_exptl_crystal_colour yellow
_exptl_crystal_density_diffrn 1.424
_exptl_crystal_density_method 'not measured'
_exptl_crystal_description block
_exptl_crystal_F_000 1824
_exptl_crystal_size_max 0.29
_exptl_crystal_size_mid 0.27
_exptl_crystal_size_min 0.24
_refine_diff_density_max 1.122
_refine_diff_density_min -0.443
_refine_diff_density_rms 0.096
_refine_ls_extinction_method none
_refine_ls_goodness_of_fit_ref 1.004
_refine_ls_hydrogen_treatment mixed
_refine_ls_matrix_type full
_refine_ls_number_parameters 518
_refine_ls_number_reflns 10081
_refine_ls_number_restraints 0
_refine_ls_restrained_S_all 1.004
_refine_ls_R_factor_all 0.1111
_refine_ls_R_factor_gt 0.0539
_refine_ls_shift/su_max 0.001
_refine_ls_shift/su_mean 0.000
_refine_ls_structure_factor_coef Fsqd
_refine_ls_weighting_details 'calc w=1/[\s^2^(Fo^2^)+(0.0948P)^2^+0.0000P] where P=(Fo^2^+2Fc^2^)/3'
_refine_ls_weighting_scheme calc
_refine_ls_wR_factor_gt 0.1432
_refine_ls_wR_factor_ref 0.1747
_reflns_number_gt 5879
_reflns_number_total 10081
_reflns_threshold_expression >2sigma(I)
_cod_duplicate_entry 7216404
_cod_data_source_file c4ce00664j2.cif
_cod_data_source_block 2
_cod_depositor_comments
;
The following automatic conversions were performed:

'_chemical_melting_point' value 'not measured' was changed to '?' -
the value is undefined or not given.

Automatic conversion script
Id: cif_fix_values 2281 2013-09-26 08:29:07Z andrius 
;
_cod_original_cell_volume 4130.5(6)
_cod_original_sg_symbol_H-M p21/n
_cod_database_code 7217567

loop_
_symmetry_equiv_pos_as_xyz
'x, y, z'
'-x+1/2, y+1/2, -z+1/2'
'-x, -y, -z'
'x-1/2, -y-1/2, z-1/2'

loop_
_atom_site_label
_atom_site_type_symbol
_atom_site_fract_x
_atom_site_fract_y
_atom_site_fract_z
_atom_site_U_iso_or_equiv
_atom_site_adp_type
_atom_site_occupancy
_atom_site_symmetry_multiplicity
_atom_site_calc_flag
_atom_site_refinement_flags
C1 C 0.6352(4) 0.03795(13) 1.0923(2) 0.0359(8) Uani 1 1 d .
C2 C 0.6797(4) 0.07599(12) 1.1567(2) 0.0326(8) Uani 1 1 d .
C3 C 0.6870(4) 0.12838(12) 1.1384(2) 0.0330(8) Uani 1 1 d .
H3 H 0.6651 0.1396 1.0855 0.040 Uiso 1 1 calc R
C4 C 0.7269(4) 0.16319(12) 1.20000(19) 0.0299(7) Uani 1 1 d .
C5 C 0.7550(4) 0.14627(12) 1.2799(2) 0.0329(8) Uani 1 1 d .
C6 C 0.7494(4) 0.09500(13) 1.2987(2) 0.0414(9) Uani 1 1 d .
H6 H 0.7698 0.0841 1.3518 0.050 Uiso 1 1 calc R
C7 C 0.7127(4) 0.05984(13) 1.2368(2) 0.0409(9) Uani 1 1 d .
H7 H 0.7101 0.0251 1.2488 0.049 Uiso 1 1 calc R
C8 C 0.7486(4) 0.22047(12) 1.19410(19) 0.0307(7) Uani 1 1 d .
C9 C 0.7810(4) 0.23520(12) 1.28296(19) 0.0292(7) Uani 1 1 d .
C10 C 0.7848(4) 0.19153(12) 1.33222(19) 0.0317(7) Uani 1 1 d .
C11 C 0.8127(4) 0.19555(13) 1.4155(2) 0.0372(8) Uani 1 1 d .
H11 H 0.8162 0.1666 1.4480 0.045 Uiso 1 1 calc R
C12 C 0.8351(4) 0.24392(13) 1.4487(2) 0.0367(8) Uani 1 1 d .
H12 H 0.8544 0.2473 1.5043 0.044 Uiso 1 1 calc R
C13 C 0.8294(4) 0.28788(13) 1.4009(2) 0.0336(8) Uani 1 1 d .
C14 C 0.8041(4) 0.28309(13) 1.3170(2) 0.0326(8) Uani 1 1 d .
H14 H 0.8029 0.3119 1.2845 0.039 Uiso 1 1 calc R
C15 C 0.8515(4) 0.33911(14) 1.4407(2) 0.0403(9) Uani 1 1 d .
C16 C 0.8775(4) 0.23181(16) 1.1523(2) 0.0493(10) Uani 1 1 d .
H16A H 0.8899 0.2682 1.1489 0.074 Uiso 1 1 calc R
H16B H 0.8616 0.2174 1.0992 0.074 Uiso 1 1 calc R
H16C H 0.9616 0.2169 1.1828 0.074 Uiso 1 1 calc R
C17 C 0.6163(4) 0.24815(14) 1.1504(2) 0.0462(10) Uani 1 1 d .
H17A H 0.6356 0.2842 1.1484 0.069 Uiso 1 1 calc R
H17B H 0.5378 0.2426 1.1787 0.069 Uiso 1 1 calc R
H17C H 0.5929 0.2351 1.0967 0.069 Uiso 1 1 calc R
C18 C -0.5780(5) 0.04957(17) 1.4030(3) 0.0562(11) Uani 1 1 d .
C19 C -0.6112(5) 0.09703(16) 1.3551(2) 0.0477(10) Uani 1 1 d .
C20 C -0.6152(5) 0.09426(18) 1.2717(2) 0.0511(10) Uani 1 1 d .
H20 H -0.5948 0.0635 1.2482 0.061 Uiso 1 1 calc R
C21 C -0.6492(4) 0.13708(17) 1.2238(2) 0.0500(10) Uani 1 1 d .
H21 H -0.6530 0.1355 1.1684 0.060 Uiso 1 1 calc R
C22 C -0.6776(4) 0.18244(16) 1.2612(2) 0.0424(9) Uani 1 1 d .
C23 C -0.6669(4) 0.18621(15) 1.3440(2) 0.0402(9) Uani 1 1 d .
C24 C -0.6362(4) 0.14332(15) 1.3917(2) 0.0444(9) Uani 1 1 d .
H24 H -0.6322 0.1453 1.4471 0.053 Uiso 1 1 calc R
C25 C -0.6981(4) 0.24043(15) 1.3693(2) 0.0429(9) Uani 1 1 d .
C26 C -0.7440(4) 0.26575(16) 1.2877(2) 0.0448(9) Uani 1 1 d .
C27 C -0.7268(4) 0.23175(16) 1.2258(2) 0.0437(9) Uani 1 1 d .
C28 C -0.7611(4) 0.24646(17) 1.1454(2) 0.0505(10) Uani 1 1 d .
H28 H -0.7493 0.2239 1.1044 0.061 Uiso 1 1 calc R
C29 C -0.8132(4) 0.29561(18) 1.1279(3) 0.0519(11) Uani 1 1 d .
H29 H -0.8344 0.3062 1.0746 0.062 Uiso 1 1 calc R
C30 C -0.8339(4) 0.32883(17) 1.1888(3) 0.0508(10) Uani 1 1 d .
C31 C -0.7979(4) 0.31372(16) 1.2693(2) 0.0491(10) Uani 1 1 d .
H31 H -0.8106 0.3362 1.3103 0.059 Uiso 1 1 calc R
C32 C -0.5627(5) 0.26574(18) 1.4141(3) 0.0604(12) Uani 1 1 d .
H32A H -0.5354 0.2493 1.4653 0.091 Uiso 1 1 calc R
H32B H -0.5808 0.3013 1.4223 0.091 Uiso 1 1 calc R
H32C H -0.4872 0.2624 1.3829 0.091 Uiso 1 1 calc R
C33 C -0.8174(5) 0.24139(18) 1.4207(2) 0.0577(11) Uani 1 1 d .
H33A H -0.7848 0.2251 1.4714 0.087 Uiso 1 1 calc R
H33B H -0.8990 0.2234 1.3932 0.087 Uiso 1 1 calc R
H33C H -0.8429 0.2762 1.4297 0.087 Uiso 1 1 calc R
C34 C -0.9026(5) 0.3794(2) 1.1686(3) 0.0648(13) Uani 1 1 d .
C35 C 0.1272(5) 0.0772(2) 1.0614(3) 0.0713(14) Uani 1 1 d .
H35 H 0.0970 0.1069 1.0333 0.086 Uiso 1 1 calc R
C36 C 0.0626(6) 0.0559(2) 1.1194(4) 0.0854(18) Uani 1 1 d .
H36 H -0.0182 0.0680 1.1380 0.102 Uiso 1 1 calc R
C37 C 0.2435(5) 0.01074(19) 1.1015(3) 0.0625(12) Uani 1 1 d .
H37 H 0.3107 -0.0154 1.1063 0.075 Uiso 1 1 calc R
C38 C 0.1093(6) -0.0227(3) 1.2097(3) 0.0849(17) Uani 1 1 d .
H38A H 0.1960 -0.0404 1.2327 0.102 Uiso 1 1 calc R
H38B H 0.0754 -0.0035 1.2522 0.102 Uiso 1 1 calc R
C39 C 0.0002(6) -0.0602(2) 1.1752(3) 0.0751(15) Uani 1 1 d .
H39A H 0.0301 -0.0762 1.1287 0.090 Uiso 1 1 calc R
H39B H -0.0886 -0.0424 1.1570 0.090 Uiso 1 1 calc R
C40 C -0.0261(6) -0.1022(2) 1.2353(3) 0.0714(14) Uani 1 1 d .
H40A H -0.0874 -0.1280 1.2065 0.086 Uiso 1 1 calc R
H40B H 0.0644 -0.1184 1.2556 0.086 Uiso 1 1 calc R
C41 C -0.2288(5) -0.07808(16) 1.3045(3) 0.0523(11) Uani 1 1 d .
H41 H -0.2998 -0.0827 1.2603 0.063 Uiso 1 1 calc R
C42 C -0.1213(8) -0.0618(3) 1.4234(4) 0.112(3) Uani 1 1 d .
H42 H -0.1038 -0.0533 1.4777 0.135 Uiso 1 1 calc R
C43 C -0.0212(7) -0.0740(3) 1.3786(4) 0.111(2) Uani 1 1 d .
H43 H 0.0768 -0.0747 1.3959 0.133 Uiso 1 1 calc R
N1 N 0.2421(4) 0.04910(13) 1.0503(2) 0.0517(9) Uani 1 1 d .
N2 N 0.1396(5) 0.01317(18) 1.1453(3) 0.0726(12) Uani 1 1 d .
N3 N -0.0897(4) -0.08526(16) 1.3031(2) 0.0624(10) Uani 1 1 d .
N4 N -0.2532(5) -0.06370(15) 1.3764(2) 0.0636(10) Uani 1 1 d .
O1 O 0.5807(3) 0.05365(9) 1.02248(15) 0.0431(6) Uani 1 1 d .
O2 O 0.6544(3) -0.00859(9) 1.10877(16) 0.0518(7) Uani 1 1 d .
O3 O 0.8395(3) 0.37896(10) 1.39574(16) 0.0516(7) Uani 1 1 d .
O4 O 0.8789(4) 0.34264(11) 1.51528(17) 0.0649(9) Uani 1 1 d .
O5 O -0.5098(5) 0.01555(13) 1.3732(2) 0.0856(12) Uani 1 1 d .
O6 O -0.6232(4) 0.04485(13) 1.46914(18) 0.0658(9) Uani 1 1 d .
O7 O -0.9316(4) 0.40835(14) 1.2218(2) 0.0821(11) Uani 1 1 d .
O8 O -0.9344(4) 0.39034(14) 1.0935(2) 0.0816(11) Uani 1 1 d .
Zn1 Zn -0.44083(7) -0.050206(19) 1.41321(3) 0.05913(18) Uani 1 1 d .
Zn2 Zn 0.37968(5) 0.064113(15) 0.97402(2) 0.03770(14) Uani 1 1 d .
OW1 O 0.263(3) -0.0619(10) 1.4958(18) 0.678(19) Uiso 1 1 d .

loop_
_atom_site_aniso_label
_atom_site_aniso_U_11
_atom_site_aniso_U_22
_atom_site_aniso_U_33
_atom_site_aniso_U_23
_atom_site_aniso_U_13
_atom_site_aniso_U_12
C1 0.040(2) 0.0267(18) 0.040(2) -0.0047(15) 0.0027(16) -0.0006(15)
C2 0.040(2) 0.0244(17) 0.0326(18) -0.0065(13) 0.0017(15) -0.0023(14)
C3 0.042(2) 0.0291(18) 0.0273(17) -0.0007(14) 0.0038(15) -0.0031(15)
C4 0.0375(19) 0.0207(16) 0.0319(18) -0.0018(13) 0.0065(15) -0.0020(14)
C5 0.043(2) 0.0232(16) 0.0324(18) -0.0024(14) 0.0057(15) -0.0038(14)
C6 0.067(3) 0.0286(18) 0.0262(18) 0.0032(14) 0.0009(17) -0.0037(17)
C7 0.060(2) 0.0187(17) 0.042(2) 0.0009(14) 0.0028(18) 0.0004(16)
C8 0.041(2) 0.0229(16) 0.0287(17) -0.0006(13) 0.0066(15) -0.0055(14)
C9 0.0361(19) 0.0233(16) 0.0286(17) -0.0012(13) 0.0060(14) -0.0027(13)
C10 0.041(2) 0.0231(16) 0.0309(18) -0.0018(13) 0.0072(15) -0.0036(14)
C11 0.052(2) 0.0277(18) 0.0327(19) 0.0006(14) 0.0083(16) -0.0044(16)
C12 0.045(2) 0.038(2) 0.0274(18) -0.0082(15) 0.0075(15) -0.0025(16)
C13 0.0351(19) 0.0302(18) 0.0363(19) -0.0067(15) 0.0083(15) -0.0025(14)
C14 0.0364(19) 0.0261(17) 0.0351(19) 0.0008(14) 0.0050(15) -0.0029(14)
C15 0.043(2) 0.033(2) 0.046(2) -0.0108(17) 0.0073(17) -0.0058(16)
C16 0.059(3) 0.049(2) 0.043(2) -0.0043(18) 0.0185(19) -0.013(2)
C17 0.057(3) 0.032(2) 0.046(2) 0.0002(17) -0.0044(19) 0.0005(17)
C18 0.074(3) 0.048(3) 0.046(3) -0.003(2) 0.008(2) -0.005(2)
C19 0.055(3) 0.050(2) 0.039(2) 0.0009(18) 0.0106(19) 0.002(2)
C20 0.059(3) 0.058(3) 0.037(2) -0.0065(19) 0.0097(19) 0.001(2)
C21 0.054(3) 0.067(3) 0.030(2) 0.0003(19) 0.0106(18) 0.004(2)
C22 0.034(2) 0.056(3) 0.039(2) 0.0056(18) 0.0114(16) 0.0017(17)
C23 0.039(2) 0.051(2) 0.0318(19) -0.0023(17) 0.0081(16) 0.0022(17)
C24 0.052(2) 0.049(2) 0.032(2) -0.0022(17) 0.0093(17) 0.0010(19)
C25 0.039(2) 0.050(2) 0.041(2) 0.0017(18) 0.0091(17) 0.0033(17)
C26 0.032(2) 0.061(3) 0.042(2) 0.0055(19) 0.0062(16) -0.0026(18)
C27 0.034(2) 0.060(3) 0.039(2) 0.0076(18) 0.0110(16) 0.0023(18)
C28 0.050(2) 0.063(3) 0.041(2) 0.006(2) 0.0154(18) 0.002(2)
C29 0.044(2) 0.068(3) 0.046(2) 0.021(2) 0.0131(19) -0.001(2)
C30 0.040(2) 0.054(3) 0.059(3) 0.013(2) 0.009(2) -0.0065(19)
C31 0.048(2) 0.050(2) 0.049(2) 0.0016(19) 0.0064(19) -0.0008(19)
C32 0.051(3) 0.065(3) 0.061(3) -0.002(2) -0.003(2) 0.002(2)
C33 0.062(3) 0.064(3) 0.052(3) 0.002(2) 0.022(2) 0.012(2)
C34 0.055(3) 0.066(3) 0.073(3) 0.021(3) 0.008(3) -0.003(2)
C35 0.063(3) 0.071(3) 0.081(4) 0.013(3) 0.012(3) 0.009(3)
C36 0.056(3) 0.107(5) 0.096(4) 0.021(4) 0.024(3) 0.010(3)
C37 0.065(3) 0.059(3) 0.068(3) 0.004(2) 0.023(2) -0.001(2)
C38 0.082(4) 0.108(5) 0.065(4) 0.011(3) 0.010(3) -0.009(3)
C39 0.066(3) 0.087(4) 0.073(4) 0.002(3) 0.012(3) -0.004(3)
C40 0.067(3) 0.076(4) 0.076(3) 0.009(3) 0.027(3) 0.004(3)
C41 0.063(3) 0.039(2) 0.055(3) 0.0067(19) 0.009(2) 0.003(2)
C42 0.099(5) 0.181(8) 0.055(4) -0.012(4) 0.004(4) -0.009(5)
C43 0.077(4) 0.180(8) 0.071(4) 0.008(4) 0.000(3) -0.003(5)
N1 0.060(2) 0.046(2) 0.050(2) 0.0026(16) 0.0124(17) -0.0015(17)
N2 0.063(3) 0.085(3) 0.073(3) 0.017(2) 0.019(2) -0.006(2)
N3 0.062(3) 0.068(3) 0.058(2) 0.012(2) 0.012(2) 0.004(2)
N4 0.078(3) 0.062(3) 0.052(2) 0.0023(19) 0.015(2) 0.000(2)
O1 0.0589(17) 0.0320(14) 0.0357(14) -0.0054(10) -0.0007(12) -0.0015(11)
O2 0.085(2) 0.0225(13) 0.0431(15) -0.0044(11) -0.0051(14) 0.0018(13)
O3 0.081(2) 0.0280(14) 0.0447(16) -0.0053(12) 0.0055(14) -0.0051(13)
O4 0.107(3) 0.0410(17) 0.0444(18) -0.0161(13) 0.0045(16) -0.0092(17)
O5 0.148(4) 0.053(2) 0.062(2) 0.0081(17) 0.035(2) 0.028(2)
O6 0.092(3) 0.064(2) 0.0436(18) 0.0045(15) 0.0169(17) -0.0063(18)
O7 0.105(3) 0.062(2) 0.078(3) 0.0073(19) 0.009(2) 0.016(2)
O8 0.108(3) 0.070(2) 0.067(2) 0.0267(18) 0.012(2) 0.017(2)
Zn1 0.0929(4) 0.0391(3) 0.0494(3) -0.0012(2) 0.0235(3) 0.0005(3)
Zn2 0.0558(3) 0.0232(2) 0.0319(2) 0.00016(16) 0.00070(18) 0.00269(18)

loop_
_atom_type_symbol
_atom_type_description
_atom_type_scat_dispersion_real
_atom_type_scat_dispersion_imag
_atom_type_scat_source
C C 0.0033 0.0016 'International Tables Vol C Tables 4.2.6.8 and 6.1.1.4'
H H 0.0000 0.0000 'International Tables Vol C Tables 4.2.6.8 and 6.1.1.4'
N N 0.0061 0.0033 'International Tables Vol C Tables 4.2.6.8 and 6.1.1.4'
O O 0.0106 0.0060 'International Tables Vol C Tables 4.2.6.8 and 6.1.1.4'
Zn Zn 0.2839 1.4301 'International Tables Vol C Tables 4.2.6.8 and 6.1.1.4'

loop_
_geom_angle_atom_site_label_1
_geom_angle_atom_site_label_2
_geom_angle_atom_site_label_3
_geom_angle
_geom_angle_site_symmetry_1
_geom_angle_site_symmetry_3
O2 C1 O1 122.7(3) . .
O2 C1 C2 118.3(3) . .
O1 C1 C2 119.0(3) . .
C7 C2 C3 119.5(3) . .
C7 C2 C1 119.8(3) . .
C3 C2 C1 120.7(3) . .
C4 C3 C2 119.5(3) . .
C4 C3 H3 120.2 . .
C2 C3 H3 120.2 . .
C3 C4 C5 119.9(3) . .
C3 C4 C8 128.5(3) . .
C5 C4 C8 111.6(3) . .
C6 C5 C4 121.2(3) . .
C6 C5 C10 130.7(3) . .
C4 C5 C10 108.0(3) . .
C5 C6 C7 118.9(3) . .
C5 C6 H6 120.5 . .
C7 C6 H6 120.5 . .
C6 C7 C2 120.9(3) . .
C6 C7 H7 119.5 . .
C2 C7 H7 119.5 . .
C4 C8 C9 101.1(3) . .
C4 C8 C17 112.8(3) . .
C9 C8 C17 111.8(3) . .
C4 C8 C16 110.3(3) . .
C9 C8 C16 110.5(3) . .
C17 C8 C16 110.0(3) . .
C14 C9 C10 120.2(3) . .
C14 C9 C8 129.0(3) . .
C10 C9 C8 110.8(3) . .
C11 C10 C9 121.1(3) . .
C11 C10 C5 130.6(3) . .
C9 C10 C5 108.3(3) . .
C12 C11 C10 118.0(3) . .
C12 C11 H11 121.0 . .
C10 C11 H11 121.0 . .
C11 C12 C13 121.9(3) . .
C11 C12 H12 119.1 . .
C13 C12 H12 119.1 . .
C12 C13 C14 119.5(3) . .
C12 C13 C15 119.2(3) . .
C14 C13 C15 121.4(3) . .
C9 C14 C13 119.4(3) . .
C9 C14 H14 120.3 . .
C13 C14 H14 120.3 . .
O4 C15 O3 121.4(3) . .
O4 C15 C13 120.6(3) . .
O3 C15 C13 118.0(3) . .
O4 C15 Zn2 73.3(2) . 4_666
O3 C15 Zn2 48.13(17) . 4_666
C13 C15 Zn2 166.1(3) . 4_666
C8 C16 H16A 109.5 . .
C8 C16 H16B 109.5 . .
H16A C16 H16B 109.5 . .
C8 C16 H16C 109.5 . .
H16A C16 H16C 109.5 . .
H16B C16 H16C 109.5 . .
C8 C17 H17A 109.5 . .
C8 C17 H17B 109.5 . .
H17A C17 H17B 109.5 . .
C8 C17 H17C 109.5 . .
H17A C17 H17C 109.5 . .
H17B C17 H17C 109.5 . .
O5 C18 O6 123.8(4) . .
O5 C18 C19 117.0(4) . .
O6 C18 C19 119.2(4) . .
C24 C19 C20 120.6(4) . .
C24 C19 C18 121.3(4) . .
C20 C19 C18 118.1(4) . .
C21 C20 C19 120.5(4) . .
C21 C20 H20 119.8 . .
C19 C20 H20 119.8 . .
C20 C21 C22 118.0(4) . .
C20 C21 H21 121.0 . .
C22 C21 H21 121.0 . .
C23 C22 C21 121.9(4) . .
C23 C22 C27 108.3(4) . .
C21 C22 C27 129.7(4) . .
C24 C23 C22 120.1(4) . .
C24 C23 C25 128.7(3) . .
C22 C23 C25 111.2(3) . .
C23 C24 C19 118.8(3) . .
C23 C24 H24 120.6 . .
C19 C24 H24 120.6 . .
C23 C25 C26 101.0(3) . .
C23 C25 C33 111.6(3) . .
C26 C25 C33 111.8(3) . .
C23 C25 C32 110.7(3) . .
C26 C25 C32 110.6(3) . .
C33 C25 C32 110.7(3) . .
C31 C26 C27 119.8(4) . .
C31 C26 C25 130.0(4) . .
C27 C26 C25 110.2(4) . .
C28 C27 C26 120.8(4) . .
C28 C27 C22 130.3(4) . .
C26 C27 C22 108.8(3) . .
C29 C28 C27 118.7(4) . .
C29 C28 H28 120.6 . .
C27 C28 H28 120.6 . .
C30 C29 C28 120.6(4) . .
C30 C29 H29 119.7 . .
C28 C29 H29 119.7 . .
C29 C30 C31 120.0(4) . .
C29 C30 C34 119.8(4) . .
C31 C30 C34 120.1(4) . .
C26 C31 C30 120.0(4) . .
C26 C31 H31 120.0 . .
C30 C31 H31 120.0 . .
C25 C32 H32A 109.5 . .
C25 C32 H32B 109.5 . .
H32A C32 H32B 109.5 . .
C25 C32 H32C 109.5 . .
H32A C32 H32C 109.5 . .
H32B C32 H32C 109.5 . .
C25 C33 H33A 109.5 . .
C25 C33 H33B 109.5 . .
H33A C33 H33B 109.5 . .
C25 C33 H33C 109.5 . .
H33A C33 H33C 109.5 . .
H33B C33 H33C 109.5 . .
O7 C34 O8 122.2(5) . .
O7 C34 C30 121.2(4) . .
O8 C34 C30 116.6(5) . .
N1 C35 C36 110.3(5) . .
N1 C35 H35 124.9 . .
C36 C35 H35 124.9 . .
C35 C36 N2 106.5(5) . .
C35 C36 H36 126.7 . .
N2 C36 H36 126.7 . .
N1 C37 N2 113.4(4) . .
N1 C37 H37 123.3 . .
N2 C37 H37 123.3 . .
C39 C38 N2 109.6(4) . .
C39 C38 H38A 109.8 . .
N2 C38 H38A 109.8 . .
C39 C38 H38B 109.8 . .
N2 C38 H38B 109.8 . .
H38A C38 H38B 108.2 . .
C38 C39 C40 113.1(5) . .
C38 C39 H39A 109.0 . .
C40 C39 H39A 109.0 . .
C38 C39 H39B 109.0 . .
C40 C39 H39B 109.0 . .
H39A C39 H39B 107.8 . .
N3 C40 C39 115.8(4) . .
N3 C40 H40A 108.3 . .
C39 C40 H40A 108.3 . .
N3 C40 H40B 108.3 . .
C39 C40 H40B 108.3 . .
H40A C40 H40B 107.4 . .
N4 C41 N3 112.0(4) . .
N4 C41 H41 124.0 . .
N3 C41 H41 124.0 . .
C43 C42 N4 109.3(6) . .
C43 C42 H42 125.3 . .
N4 C42 H42 125.3 . .
C42 C43 N3 107.4(6) . .
C42 C43 H43 126.3 . .
N3 C43 H43 126.3 . .
C37 N1 C35 104.2(4) . .
C37 N1 Zn2 128.7(3) . .
C35 N1 Zn2 127.1(3) . .
C37 N2 C36 105.6(4) . .
C37 N2 C38 128.4(5) . .
C36 N2 C38 126.0(5) . .
C41 N3 C43 106.1(5) . .
C41 N3 C40 126.6(4) . .
C43 N3 C40 127.2(5) . .
C41 N4 C42 105.1(5) . .
C41 N4 Zn1 128.8(3) . .
C42 N4 Zn1 126.1(4) . .
C1 O1 Zn2 130.5(3) . .
C1 O2 Zn2 123.1(2) . 3_657
C15 O3 Zn2 103.1(2) . 4_666
C18 O5 Zn1 131.6(3) . .
C18 O6 Zn1 141.4(3) . 3_458
C34 O8 Zn1 106.2(3) . 2_357
O5 Zn1 O8 121.52(19) . 2_347
O5 Zn1 O6 108.66(15) . 3_458
O8 Zn1 O6 101.57(14) 2_347 3_458
O5 Zn1 N4 108.54(16) . .
O8 Zn1 N4 113.84(16) 2_347 .
O6 Zn1 N4 100.14(15) 3_458 .
O1 Zn2 O3 116.70(12) . 4_565
O1 Zn2 O2 103.02(11) . 3_657
O3 Zn2 O2 95.04(11) 4_565 3_657
O1 Zn2 N1 113.21(13) . .
O3 Zn2 N1 119.66(14) 4_565 .
O2 Zn2 N1 104.73(13) 3_657 .
O1 Zn2 C15 106.52(11) . 4_565
O3 Zn2 C15 28.75(11) 4_565 4_565
O2 Zn2 C15 123.76(11) 3_657 4_565
N1 Zn2 C15 105.84(13) . 4_565

loop_
_geom_bond_atom_site_label_1
_geom_bond_atom_site_label_2
_geom_bond_distance
_geom_bond_site_symmetry_2
C1 O2 1.254(4) .
C1 O1 1.274(4) .
C1 C2 1.482(5) .
C2 C7 1.401(5) .
C2 C3 1.407(5) .
C3 C4 1.386(4) .
C3 H3 0.9300 .
C4 C5 1.402(4) .
C4 C8 1.516(4) .
C5 C6 1.380(5) .
C5 C10 1.475(4) .
C6 C7 1.392(5) .
C6 H6 0.9300 .
C7 H7 0.9300 .
C8 C9 1.529(4) .
C8 C17 1.532(5) .
C8 C16 1.537(5) .
C9 C14 1.379(4) .
C9 C10 1.408(4) .
C10 C11 1.390(5) .
C11 C12 1.385(5) .
C11 H11 0.9300 .
C12 C13 1.399(5) .
C12 H12 0.9300 .
C13 C14 1.401(5) .
C13 C15 1.497(5) .
C14 H14 0.9300 .
C15 O4 1.245(4) .
C15 O3 1.282(4) .
C15 Zn2 2.595(4) 4_666
C16 H16A 0.9600 .
C16 H16B 0.9600 .
C16 H16C 0.9600 .
C17 H17A 0.9600 .
C17 H17B 0.9600 .
C17 H17C 0.9600 .
C18 O5 1.252(5) .
C18 O6 1.263(5) .
C18 C19 1.486(6) .
C19 C24 1.395(5) .
C19 C20 1.402(5) .
C20 C21 1.386(6) .
C20 H20 0.9300 .
C21 C22 1.388(6) .
C21 H21 0.9300 .
C22 C23 1.387(5) .
C22 C27 1.465(5) .
C23 C24 1.382(5) .
C23 C25 1.522(5) .
C24 H24 0.9300 .
C25 C26 1.526(5) .
C25 C33 1.533(5) .
C25 C32 1.533(5) .
C26 C31 1.370(6) .
C26 C27 1.400(5) .
C27 C28 1.394(5) .
C28 C29 1.391(6) .
C28 H28 0.9300 .
C29 C30 1.383(6) .
C29 H29 0.9300 .
C30 C31 1.401(5) .
C30 C34 1.489(6) .
C31 H31 0.9300 .
C32 H32A 0.9600 .
C32 H32B 0.9600 .
C32 H32C 0.9600 .
C33 H33A 0.9600 .
C33 H33B 0.9600 .
C33 H33C 0.9600 .
C34 O7 1.237(6) .
C34 O8 1.285(6) .
C35 N1 1.354(6) .
C35 C36 1.356(7) .
C35 H35 0.9300 .
C36 N2 1.367(7) .
C36 H36 0.9300 .
C37 N1 1.322(5) .
C37 N2 1.326(6) .
C37 H37 0.9300 .
C38 C39 1.478(7) .
C38 N2 1.495(6) .
C38 H38A 0.9700 .
C38 H38B 0.9700 .
C39 C40 1.540(7) .
C39 H39A 0.9700 .
C39 H39B 0.9700 .
C40 N3 1.445(6) .
C40 H40A 0.9700 .
C40 H40B 0.9700 .
C41 N4 1.323(5) .
C41 N3 1.339(6) .
C41 H41 0.9300 .
C42 C43 1.344(9) .
C42 N4 1.372(7) .
C42 H42 0.9300 .
C43 N3 1.365(7) .
C43 H43 0.9300 .
N1 Zn2 2.013(4) .
N4 Zn1 2.012(4) .
O1 Zn2 1.972(3) .
O2 Zn2 2.003(2) 3_657
O3 Zn2 1.984(3) 4_666
O5 Zn1 1.922(3) .
O6 Zn1 1.983(3) 3_458
O8 Zn1 1.947(4) 2_357
Zn1 O8 1.947(4) 2_347
Zn1 O6 1.983(3) 3_458
Zn2 O3 1.984(3) 4_565
Zn2 O2 2.003(2) 3_657
Zn2 C15 2.595(4) 4_565

loop_
_geom_torsion_atom_site_label_1
_geom_torsion_atom_site_label_2
_geom_torsion_atom_site_label_3
_geom_torsion_atom_site_label_4
_geom_torsion
_geom_torsion_site_symmetry_4
O2 C1 C2 C7 -13.6(5) .
O1 C1 C2 C7 167.2(4) .
O2 C1 C2 C3 167.5(3) .
O1 C1 C2 C3 -11.7(5) .
C7 C2 C3 C4 0.2(5) .
C1 C2 C3 C4 179.1(3) .
C2 C3 C4 C5 -2.2(5) .
C2 C3 C4 C8 176.8(3) .
C3 C4 C5 C6 2.7(5) .
C8 C4 C5 C6 -176.5(3) .
C3 C4 C5 C10 -176.1(3) .
C8 C4 C5 C10 4.8(4) .
C4 C5 C6 C7 -1.1(6) .
C10 C5 C6 C7 177.4(4) .
C5 C6 C7 C2 -1.0(6) .
C3 C2 C7 C6 1.5(6) .
C1 C2 C7 C6 -177.5(4) .
C3 C4 C8 C9 176.3(3) .
C5 C4 C8 C9 -4.7(4) .
C3 C4 C8 C17 56.6(5) .
C5 C4 C8 C17 -124.3(3) .
C3 C4 C8 C16 -66.8(5) .
C5 C4 C8 C16 112.3(3) .
C4 C8 C9 C14 -176.7(3) .
C17 C8 C9 C14 -56.4(5) .
C16 C8 C9 C14 66.5(5) .
C4 C8 C9 C10 2.9(4) .
C17 C8 C9 C10 123.2(3) .
C16 C8 C9 C10 -113.9(3) .
C14 C9 C10 C11 -0.4(5) .
C8 C9 C10 C11 179.9(3) .
C14 C9 C10 C5 179.4(3) .
C8 C9 C10 C5 -0.3(4) .
C6 C5 C10 C11 -1.6(7) .
C4 C5 C10 C11 177.0(4) .
C6 C5 C10 C9 178.6(4) .
C4 C5 C10 C9 -2.7(4) .
C9 C10 C11 C12 0.7(5) .
C5 C10 C11 C12 -179.0(4) .
C10 C11 C12 C13 0.4(5) .
C11 C12 C13 C14 -1.7(5) .
C11 C12 C13 C15 178.7(3) .
C10 C9 C14 C13 -0.9(5) .
C8 C9 C14 C13 178.7(3) .
C12 C13 C14 C9 1.9(5) .
C15 C13 C14 C9 -178.5(3) .
C12 C13 C15 O4 2.2(5) .
C14 C13 C15 O4 -177.4(4) .
C12 C13 C15 O3 -176.9(3) .
C14 C13 C15 O3 3.4(5) .
C12 C13 C15 Zn2 -179.2(9) 4_666
C14 C13 C15 Zn2 1.2(13) 4_666
O5 C18 C19 C24 -155.5(5) .
O6 C18 C19 C24 26.9(6) .
O5 C18 C19 C20 23.6(6) .
O6 C18 C19 C20 -153.9(4) .
C24 C19 C20 C21 -2.5(6) .
C18 C19 C20 C21 178.3(4) .
C19 C20 C21 C22 0.6(6) .
C20 C21 C22 C23 2.7(6) .
C20 C21 C22 C27 -174.5(4) .
C21 C22 C23 C24 -4.2(6) .
C27 C22 C23 C24 173.5(4) .
C21 C22 C23 C25 177.8(4) .
C27 C22 C23 C25 -4.4(4) .
C22 C23 C24 C19 2.3(6) .
C25 C23 C24 C19 179.9(4) .
C20 C19 C24 C23 1.0(6) .
C18 C19 C24 C23 -179.9(4) .
C24 C23 C25 C26 -171.9(4) .
C22 C23 C25 C26 5.9(4) .
C24 C23 C25 C33 -52.9(5) .
C22 C23 C25 C33 124.8(4) .
C24 C23 C25 C32 70.9(5) .
C22 C23 C25 C32 -111.4(4) .
C23 C25 C26 C31 173.7(4) .
C33 C25 C26 C31 54.8(6) .
C32 C25 C26 C31 -69.0(5) .
C23 C25 C26 C27 -5.3(4) .
C33 C25 C26 C27 -124.1(4) .
C32 C25 C26 C27 112.0(4) .
C31 C26 C27 C28 1.4(6) .
C25 C26 C27 C28 -179.6(3) .
C31 C26 C27 C22 -176.0(4) .
C25 C26 C27 C22 3.0(4) .
C23 C22 C27 C28 -176.2(4) .
C21 C22 C27 C28 1.3(7) .
C23 C22 C27 C26 0.8(4) .
C21 C22 C27 C26 178.3(4) .
C26 C27 C28 C29 -0.2(6) .
C22 C27 C28 C29 176.5(4) .
C27 C28 C29 C30 -1.5(6) .
C28 C29 C30 C31 2.1(6) .
C28 C29 C30 C34 -174.2(4) .
C27 C26 C31 C30 -0.8(6) .
C25 C26 C31 C30 -179.7(4) .
C29 C30 C31 C26 -0.9(6) .
C34 C30 C31 C26 175.4(4) .
C29 C30 C34 O7 174.8(4) .
C31 C30 C34 O7 -1.4(7) .
C29 C30 C34 O8 -2.7(6) .
C31 C30 C34 O8 -179.0(4) .
N1 C35 C36 N2 0.0(7) .
N2 C38 C39 C40 173.9(4) .
C38 C39 C40 N3 66.6(6) .
N4 C42 C43 N3 -1.7(9) .
N2 C37 N1 C35 -1.3(6) .
N2 C37 N1 Zn2 177.6(3) .
C36 C35 N1 C37 0.8(6) .
C36 C35 N1 Zn2 -178.2(4) .
N1 C37 N2 C36 1.3(6) .
N1 C37 N2 C38 -178.9(5) .
C35 C36 N2 C37 -0.8(6) .
C35 C36 N2 C38 179.4(5) .
C39 C38 N2 C37 -96.2(6) .
C39 C38 N2 C36 83.6(7) .
N4 C41 N3 C43 -0.9(6) .
N4 C41 N3 C40 178.4(4) .
C42 C43 N3 C41 1.5(8) .
C42 C43 N3 C40 -177.7(6) .
C39 C40 N3 C41 83.4(6) .
C39 C40 N3 C43 -97.4(7) .
N3 C41 N4 C42 -0.1(6) .
N3 C41 N4 Zn1 -177.6(3) .
C43 C42 N4 C41 1.1(8) .
C43 C42 N4 Zn1 178.7(5) .
O2 C1 O1 Zn2 87.5(4) .
C2 C1 O1 Zn2 -93.3(4) .
O1 C1 O2 Zn2 6.2(5) 3_657
C2 C1 O2 Zn2 -173.0(2) 3_657
O4 C15 O3 Zn2 1.6(5) 4_666
C13 C15 O3 Zn2 -179.3(3) 4_666
O6 C18 O5 Zn1 -4.0(8) .
C19 C18 O5 Zn1 178.6(3) .
O5 C18 O6 Zn1 81.3(7) 3_458
C19 C18 O6 Zn1 -101.3(6) 3_458
O7 C34 O8 Zn1 -10.4(6) 2_357
C30 C34 O8 Zn1 167.2(3) 2_357
C18 O5 Zn1 O8 80.4(5) 2_347
C18 O5 Zn1 O6 -36.7(5) 3_458
C18 O5 Zn1 N4 -144.7(5) .
C41 N4 Zn1 O5 -77.0(4) .
C42 N4 Zn1 O5 106.0(5) .
C41 N4 Zn1 O8 61.7(4) 2_347
C42 N4 Zn1 O8 -115.4(5) 2_347
C41 N4 Zn1 O6 169.2(4) 3_458
C42 N4 Zn1 O6 -7.8(5) 3_458
C1 O1 Zn2 O3 146.9(3) 4_565
C1 O1 Zn2 O2 -110.5(3) 3_657
C1 O1 Zn2 N1 2.0(3) .
C1 O1 Zn2 C15 117.9(3) 4_565
C37 N1 Zn2 O1 -42.5(4) .
C35 N1 Zn2 O1 136.2(4) .
C37 N1 Zn2 O3 173.8(4) 4_565
C35 N1 Zn2 O3 -7.6(4) 4_565
C37 N1 Zn2 O2 69.0(4) 3_657
C35 N1 Zn2 O2 -112.3(4) 3_657
C37 N1 Zn2 C15 -158.8(4) 4_565
C35 N1 Zn2 C15 19.9(4) 4_565
